data_7202306
loop_
_publ_author_name
'Adams, Christopher J.'
'Kurawa, Mukhtar A.'
'Lusi, Matteo'
'Orpen, A. Guy'

_publ_section_title
;
 Solid state synthesis of coordination compounds from basic metal salts
;
_journal_issue 12
_journal_name_full CrystEngComm
_journal_page_first 1790
_journal_paper_doi 10.1039/b809950b
_journal_volume 10
_journal_year 2008
_chemical_formula_sum 'C6 H10 Cl4 Cu N4'
_chemical_formula_weight 343.52
_chemical_name_systematic
;
?
;
_space_group_IT_number 2
_symmetry_cell_setting triclinic
_symmetry_space_group_name_Hall '-P 1'
_symmetry_space_group_name_H-M 'P -1'
_atom_sites_solution_hydrogens geom
_atom_sites_solution_primary direct
_atom_sites_solution_secondary difmap
_audit_creation_method SHELXL-97
_cell_angle_alpha 85.756(2)
_cell_angle_beta 89.684(2)
_cell_angle_gamma 86.998(2)
_cell_formula_units_Z 4
_cell_length_a 7.7538(2)
_cell_length_b 11.7092(5)
_cell_length_c 14.7529(7)
_cell_measurement_reflns_used 12206
_cell_measurement_temperature 298(2)
_cell_measurement_theta_max 27.48
_cell_measurement_theta_min 2.91
_cell_volume 1333.92(9)
_computing_cell_refinement
;
'DENZO (Otwinowski & Minor, 1997) & COLLECT (Hooft, R.W.W., 1998)'
;
_computing_data_collection 'COLLECT (Hooft, R.W.W., 1998)'
_computing_data_reduction
;
'DENZO (Otwinowski & Minor, 1997) & COLLECT (Hooft, R.W.W., 1998)'
;
_computing_molecular_graphics 'SHELXTL (Bruker, 2001)'
_computing_publication_material 'SHELXTL (Bruker, 2001)'
_computing_structure_refinement 'SHELXL-97 (Sheldrick, 1997)'
_computing_structure_solution 'SHELXS-97 (Sheldrick, 1990)'
_diffrn_ambient_temperature 298(2)
_diffrn_measured_fraction_theta_full 0.968
_diffrn_measured_fraction_theta_max 0.968
_diffrn_measurement_device_type
;
'Bruker-Nonius Roper CCD camera on \k-goniostat'
;
_diffrn_measurement_method '\f & \w scans'
_diffrn_radiation_monochromator graphite
_diffrn_radiation_source 'fine-focus sealed tube'
_diffrn_radiation_type MoK\a
_diffrn_radiation_wavelength 0.71073
_diffrn_reflns_av_R_equivalents 0.0809
_diffrn_reflns_av_sigmaI/netI 0.1035
_diffrn_reflns_limit_h_max 10
_diffrn_reflns_limit_h_min -10
_diffrn_reflns_limit_k_max 15
_diffrn_reflns_limit_k_min -15
_diffrn_reflns_limit_l_max 19
_diffrn_reflns_limit_l_min -19
_diffrn_reflns_number 20948
_diffrn_reflns_theta_full 27.79
_diffrn_reflns_theta_max 27.79
_diffrn_reflns_theta_min 2.97
_diffrn_standards_decay_% 0
_exptl_absorpt_coefficient_mu 2.413
_exptl_absorpt_correction_T_max 0.95
_exptl_absorpt_correction_T_min 0.803675
_exptl_absorpt_correction_type multi-scan
_exptl_absorpt_process_details sadabs
_exptl_crystal_colour Yellow
_exptl_crystal_density_diffrn 1.711
_exptl_crystal_density_meas ?
_exptl_crystal_density_method .
_exptl_crystal_description Needle
_exptl_crystal_F_000 684
_exptl_crystal_size_max 0.28
_exptl_crystal_size_mid 0.03
_exptl_crystal_size_min 0.02
_refine_diff_density_max 0.684
_refine_diff_density_min -0.432
_refine_diff_density_rms 0.112
_refine_ls_extinction_method none
_refine_ls_goodness_of_fit_ref 1.089
_refine_ls_hydrogen_treatment constr
_refine_ls_matrix_type full
_refine_ls_number_parameters 272
_refine_ls_number_reflns 6093
_refine_ls_number_restraints 0
_refine_ls_restrained_S_all 1.089
_refine_ls_R_factor_all 0.2020
_refine_ls_R_factor_gt 0.1060
_refine_ls_shift/su_max 0.001
_refine_ls_shift/su_mean 0.000
_refine_ls_structure_factor_coef Fsqd
_refine_ls_weighting_details 'calc w=1/[\s^2^(Fo^2^)+(0.0076P)^2^+10.3527P] where P=(Fo^2^+2Fc^2^)/3'
_refine_ls_weighting_scheme calc
_refine_ls_wR_factor_gt 0.1596
_refine_ls_wR_factor_ref 0.1949
_reflns_number_gt 3092
_reflns_number_total 6093
_reflns_threshold_expression >2sigma(I)
_cod_data_source_file b809950b.txt
_cod_data_source_block 3RT
_cod_depositor_comments
;
The following automatic conversions were performed:
'_symmetry_cell_setting' value 'Triclinic' changed to 'triclinic'
according to '/home/saulius/struct/CIF-dictionaries/cif_core.dic'
dictionary named 'cif_core.dic' version 2.4.1 from 2010-06-29.

Automatic conversion script
Id: cif_fix_enum 1527 2010-12-29 10:47:43Z saulius 
;
_cod_original_sg_symbol_H-M P-1
_cod_database_code 7202306

loop_
_symmetry_equiv_pos_as_xyz
'x, y, z'
'-x, -y, -z'

loop_
_atom_site_label
_atom_site_type_symbol
_atom_site_fract_x
_atom_site_fract_y
_atom_site_fract_z
_atom_site_U_iso_or_equiv
_atom_site_adp_type
_atom_site_occupancy
_atom_site_symmetry_multiplicity
_atom_site_calc_flag
_atom_site_refinement_flags
_atom_site_disorder_assembly
_atom_site_disorder_group
Cu1 Cu 0.51651(15) 0.25136(11) 0.47697(8) 0.0560(4) Uani 1 1 d . . .
Cu2 Cu 1.02903(14) 0.24804(11) 0.98661(8) 0.0554(4) Uani 1 1 d . . .
Cl1 Cl 0.7863(3) 0.1844(3) 0.45549(19) 0.0748(8) Uani 1 1 d . . .
Cl2 Cl 0.5510(4) 0.3256(3) 0.6117(2) 0.0839(9) Uani 1 1 d . . .
Cl3 Cl 0.2605(4) 0.1764(3) 0.5110(2) 0.0801(9) Uani 1 1 d . . .
Cl4 Cl 0.4549(4) 0.3195(3) 0.33461(19) 0.0797(9) Uani 1 1 d . . .
Cl5 Cl 1.2989(3) 0.1811(3) 1.02025(19) 0.0743(8) Uani 1 1 d . . .
Cl6 Cl 1.0729(4) 0.3165(3) 0.8434(2) 0.0787(9) Uani 1 1 d . . .
Cl7 Cl 0.7736(3) 0.1741(3) 0.96690(19) 0.0796(9) Uani 1 1 d . . .
Cl8 Cl 0.9739(3) 0.3240(3) 1.1203(2) 0.0814(9) Uani 1 1 d . . .
C1 C 0.3081(19) 0.9100(14) 0.7705(18) 0.111(5) Uani 1 1 d . . .
H1A H 0.2692 0.8367 0.7664 0.133 Uiso 1 1 calc R . .
C2 C 0.3900(19) 1.0610(15) 0.8226(11) 0.096(4) Uani 1 1 d . . .
H2A H 0.4173 1.1150 0.8626 0.115 Uiso 1 1 calc R . .
C3 C 0.3992(17) 1.0746(13) 0.7375(13) 0.095(4) Uani 1 1 d . . .
H3A H 0.4377 1.1386 0.7039 0.114 Uiso 1 1 calc R . .
C4 C 0.1520(19) 0.5248(15) 0.6437(8) 0.085(4) Uani 1 1 d . . .
H4A H 0.2526 0.5604 0.6565 0.102 Uiso 1 1 calc R . .
C5 C -0.009(2) 0.5647(12) 0.6535(9) 0.095(4) Uani 1 1 d . . .
H5A H -0.0432 0.6346 0.6757 0.114 Uiso 1 1 calc R . .
C6 C -0.025(2) 0.4056(12) 0.6011(8) 0.082(4) Uani 1 1 d . . .
H6A H -0.0703 0.3415 0.5782 0.099 Uiso 1 1 calc R . .
C7 C 0.511(4) 0.4233(13) 0.8473(10) 0.115(6) Uani 1 1 d . . .
H7A H 0.4914 0.3530 0.8247 0.138 Uiso 1 1 calc R . .
C8 C 0.660(2) 0.465(2) 0.8590(10) 0.103(6) Uani 1 1 d . . .
H8A H 0.7684 0.4303 0.8488 0.124 Uiso 1 1 calc R . .
C9 C 0.459(2) 0.5822(14) 0.8958(8) 0.083(4) Uani 1 1 d . . .
H9A H 0.3996 0.6469 0.9153 0.099 Uiso 1 1 calc R . .
C10 C 0.1894(19) 0.0838(13) 0.2512(14) 0.101(5) Uani 1 1 d . . .
H10A H 0.2272 0.1551 0.2300 0.121 Uiso 1 1 calc R . .
C11 C 0.108(2) -0.0540(19) 0.3376(11) 0.112(6) Uani 1 1 d . . .
H11A H 0.0792 -0.0994 0.3893 0.135 Uiso 1 1 calc R . .
C12 C 0.1013(18) -0.0800(12) 0.2542(14) 0.095(5) Uani 1 1 d . . .
H12A H 0.0642 -0.1484 0.2348 0.114 Uiso 1 1 calc R . .
N1 N 0.3373(15) 0.9615(16) 0.8456(8) 0.108(4) Uani 1 1 d . . .
H1B H 0.3231 0.9328 0.9004 0.130 Uiso 1 1 calc R . .
N2 N 0.3448(16) 0.9824(18) 0.7052(8) 0.114(5) Uani 1 1 d . . .
H2B H 0.3352 0.9719 0.6484 0.137 Uiso 1 1 calc R . .
N3 N -0.1100(13) 0.4898(14) 0.6270(8) 0.097(4) Uani 1 1 d . . .
H3B H -0.2209 0.4974 0.6272 0.116 Uiso 1 1 calc R . .
N4 N 0.1389(16) 0.4228(12) 0.6117(7) 0.093(4) Uani 1 1 d . . .
H4B H 0.2237 0.3759 0.5999 0.112 Uiso 1 1 calc R . .
N5 N 0.6235(19) 0.5679(13) 0.8890(7) 0.098(4) Uani 1 1 d . . .
H5B H 0.6976 0.6166 0.9015 0.117 Uiso 1 1 calc R . .
N6 N 0.3945(15) 0.4960(17) 0.8724(9) 0.113(5) Uani 1 1 d . . .
H6B H 0.2854 0.4858 0.8727 0.135 Uiso 1 1 calc R . .
N7 N 0.1638(15) 0.0497(16) 0.3338(10) 0.109(4) Uani 1 1 d . . .
H7B H 0.1805 0.0887 0.3799 0.131 Uiso 1 1 calc R . .
N8 N 0.1539(16) 0.0031(17) 0.2031(8) 0.116(5) Uani 1 1 d . . .
H8B H 0.1639 0.0044 0.1449 0.139 Uiso 1 1 calc R . .

loop_
_atom_site_aniso_label
_atom_site_aniso_U_11
_atom_site_aniso_U_22
_atom_site_aniso_U_33
_atom_site_aniso_U_23
_atom_site_aniso_U_13
_atom_site_aniso_U_12
Cu1 0.0557(7) 0.0632(9) 0.0499(7) -0.0077(6) -0.0004(5) -0.0078(6)
Cu2 0.0527(7) 0.0629(9) 0.0522(8) -0.0108(6) 0.0024(5) -0.0082(6)
Cl1 0.0634(16) 0.090(2) 0.0703(19) -0.0061(15) -0.0043(13) 0.0091(14)
Cl2 0.0697(18) 0.110(3) 0.079(2) -0.0470(18) 0.0023(14) -0.0229(16)
Cl3 0.0736(18) 0.107(2) 0.0661(18) -0.0232(16) 0.0039(14) -0.0407(16)
Cl4 0.0824(19) 0.091(2) 0.0610(18) 0.0167(16) -0.0031(14) 0.0082(16)
Cl5 0.0579(16) 0.095(2) 0.0705(18) -0.0204(16) 0.0007(13) 0.0115(14)
Cl6 0.0770(18) 0.090(2) 0.0675(19) 0.0147(16) 0.0033(14) -0.0193(15)
Cl7 0.0697(17) 0.110(3) 0.0625(18) -0.0072(16) 0.0036(13) -0.0383(16)
Cl8 0.0665(17) 0.103(2) 0.079(2) -0.0445(18) 0.0028(14) 0.0047(15)
C1 0.109(12) 0.066(10) 0.159(18) -0.026(12) -0.018(12) -0.002(8)
C2 0.137(13) 0.094(12) 0.059(9) -0.037(8) -0.012(8) 0.010(9)
C3 0.105(10) 0.075(10) 0.101(13) 0.014(9) -0.003(9) -0.014(8)
C4 0.088(10) 0.103(11) 0.066(8) 0.015(8) -0.021(7) -0.055(9)
C5 0.138(14) 0.065(9) 0.081(10) -0.019(7) 0.000(9) 0.024(9)
C6 0.123(13) 0.072(10) 0.054(8) -0.005(6) -0.004(7) -0.014(9)
C7 0.22(2) 0.056(9) 0.078(10) -0.031(7) -0.001(13) -0.016(12)
C8 0.069(9) 0.148(17) 0.083(10) 0.024(10) 0.019(7) 0.047(10)
C9 0.093(11) 0.098(12) 0.050(7) 0.012(7) 0.010(7) 0.027(9)
C10 0.121(12) 0.067(10) 0.110(13) 0.024(9) 0.031(10) 0.002(8)
C11 0.120(12) 0.155(18) 0.054(10) 0.045(10) 0.022(8) -0.004(11)
C12 0.106(11) 0.060(9) 0.120(15) -0.004(9) 0.009(9) -0.022(7)
N1 0.100(9) 0.149(13) 0.066(8) 0.040(9) 0.018(6) 0.021(8)
N2 0.104(9) 0.177(16) 0.060(8) -0.033(10) -0.009(6) 0.038(10)
N3 0.065(7) 0.135(12) 0.087(8) 0.015(8) -0.014(6) -0.015(8)
N4 0.078(8) 0.116(11) 0.078(8) 0.020(7) 0.022(6) 0.031(7)
N5 0.109(10) 0.109(11) 0.077(8) 0.025(7) -0.017(7) -0.063(8)
N6 0.074(8) 0.172(16) 0.092(10) 0.029(10) -0.016(7) -0.063(10)
N7 0.089(8) 0.164(14) 0.082(10) -0.065(10) -0.014(7) 0.005(8)
N8 0.109(9) 0.184(16) 0.056(8) -0.047(10) -0.020(6) 0.037(10)

loop_
_atom_type_symbol
_atom_type_description
_atom_type_scat_dispersion_real
_atom_type_scat_dispersion_imag
_atom_type_scat_source
C C 0.0033 0.0016 'International Tables Vol C Tables 4.2.6.8 and 6.1.1.4'
H H 0.0000 0.0000 'International Tables Vol C Tables 4.2.6.8 and 6.1.1.4'
N N 0.0061 0.0033 'International Tables Vol C Tables 4.2.6.8 and 6.1.1.4'
Cl Cl 0.1484 0.1585 'International Tables Vol C Tables 4.2.6.8 and 6.1.1.4'
Cu Cu 0.3201 1.2651 'International Tables Vol C Tables 4.2.6.8 and 6.1.1.4'

loop_
_geom_angle_atom_site_label_1
_geom_angle_atom_site_label_2
_geom_angle_atom_site_label_3
_geom_angle
_geom_angle_site_symmetry_1
_geom_angle_site_symmetry_3
_geom_angle_publ_flag
Cl1 Cu1 Cl4 98.94(11) . . ?
Cl1 Cu1 Cl2 98.98(11) . . ?
Cl4 Cu1 Cl2 136.43(14) . . ?
Cl1 Cu1 Cl3 136.59(14) . . ?
Cl4 Cu1 Cl3 97.77(12) . . ?
Cl2 Cu1 Cl3 95.83(11) . . ?
Cl7 Cu2 Cl6 98.20(11) . . ?
Cl7 Cu2 Cl5 136.85(14) . . ?
Cl6 Cu2 Cl5 98.76(11) . . ?
Cl7 Cu2 Cl8 98.42(12) . . ?
Cl6 Cu2 Cl8 135.90(14) . . ?
Cl5 Cu2 Cl8 96.35(11) . . ?
N2 C1 N1 105.3(15) . . ?
C3 C2 N1 109.4(13) . . ?
C2 C3 N2 107.4(14) . . ?
C5 C4 N4 104.9(11) . . ?
N3 C5 C4 108.1(12) . . ?
N3 C6 N4 107.9(13) . . ?
N6 C7 C8 107.9(14) . . ?
C7 C8 N5 104.6(13) . . ?
N6 C9 N5 108.2(13) . . ?
N8 C10 N7 107.5(14) . . ?
C12 C11 N7 105.3(13) . . ?
N8 C12 C11 108.8(15) . . ?
C2 N1 C1 108.2(13) . . ?
C1 N2 C3 109.7(14) . . ?
C6 N3 C5 110.6(13) . . ?
C6 N4 C4 108.4(11) . . ?
C9 N5 C8 108.3(12) . . ?
C9 N6 C7 110.9(14) . . ?
C10 N7 C11 109.1(13) . . ?
C10 N8 C12 109.2(13) . . ?

loop_
_geom_bond_atom_site_label_1
_geom_bond_atom_site_label_2
_geom_bond_distance
_geom_bond_site_symmetry_2
_geom_bond_publ_flag
Cu1 Cl1 2.224(3) . ?
Cu1 Cl4 2.236(3) . ?
Cu1 Cl2 2.251(3) . ?
Cu1 Cl3 2.251(3) . ?
Cu2 Cl7 2.232(3) . ?
Cu2 Cl6 2.235(3) . ?
Cu2 Cl5 2.241(3) . ?
Cu2 Cl8 2.253(3) . ?
C1 N2 1.28(2) . ?
C1 N1 1.326(19) . ?
C2 C3 1.255(18) . ?
C2 N1 1.277(18) . ?
C3 N2 1.303(18) . ?
C4 C5 1.320(17) . ?
C4 N4 1.325(16) . ?
C5 N3 1.289(17) . ?
C6 N3 1.238(15) . ?
C6 N4 1.312(16) . ?
C7 N6 1.279(19) . ?
C7 C8 1.30(2) . ?
C8 N5 1.332(19) . ?
C9 N6 1.224(17) . ?
C9 N5 1.280(15) . ?
C10 N8 1.266(18) . ?
C10 N7 1.272(17) . ?
C11 C12 1.29(2) . ?
C11 N7 1.309(19) . ?
C12 N8 1.270(17) . ?
